data_1521252
loop_
_publ_author_name
'Ivanov, S.A.'
'Tellgren, R.'
'Thomas, N.W.'
'Rundlof, H.'
'Ananta, S.'

_publ_section_title
;
 Investigation of the structure of the relaxor ferroelectric Pb (Fe1/2
 Nb1/2) O3 by neutron diffraction
;
_journal_name_full 'Journal of Physics: Condensed Matter'
_journal_page_first 2393
_journal_page_last 2400
_journal_volume 12
_journal_year 2000
_chemical_formula_sum 'Fe0.5 Nb0.5 O3 Pb'
_chemical_name_systematic 'Pb ((Fe Nb) O6)0.5'
_space_group_IT_number 160
_symmetry_space_group_name_Hall 'P 3* -2'
_symmetry_space_group_name_H-M 'R 3 m :R'
_cell_angle_alpha 89.98
_cell_angle_beta 89.98
_cell_angle_gamma 89.98
_cell_formula_units_Z 1
_cell_length_a 4.0123
_cell_length_b 4.0123
_cell_length_c 4.0123
_cell_volume 64.592
_citation_journal_id_ASTM JCOMEL
_cod_data_source_file Ivanov_JCOMEL_2000_1466.cif
_cod_data_source_block Fe0.5Nb0.5O3Pb1
_cod_original_cell_volume 64.59221
_cod_original_sg_symbol_Hall 'R 3 -2" (-y+z,x+z,-x+y+z)'
_cod_original_formula_sum 'Fe0.5 Nb0.5 O3 Pb1'
_cod_database_code 1521252

loop_
_symmetry_equiv_pos_as_xyz
x,y,z
z,x,y
y,z,x
y,x,z
z,y,x
x,z,y

loop_
_atom_site_label
_atom_site_type_symbol
_atom_site_fract_x
_atom_site_fract_y
_atom_site_fract_z
_atom_site_occupancy
_atom_site_U_iso_or_equiv
Pb1 Pb+2 0.012 0.012 0.012 1 0.0
O1 O-2 0.5256 0.5256 0.003 1 0.0
Fe1 Fe+3 0.5 0.5 0.5 0.5 0.0
Nb1 Nb+5 0.5 0.5 0.5 0.5 0.0
